data_7044624
loop_
_publ_author_name
'Doddi, Adinarayana'
'Bockfeld, Dirk'
'Zaretzke, Marc-Kevin'
'Kleeberg, Christian'
'Bannenberg, Thomas'
'Tamm, Matthias'

_publ_section_title
;
 A Modular Approach to Carbene-Stabilized Diphosphorus Species
;
_journal_name_full 'Dalton Transactions'
_journal_paper_doi 10.1039/C7DT03436A
_journal_year 2017
_chemical_formula_moiety 'C48 H60 N4 P2'
_chemical_formula_sum 'C48 H60 N4 P2'
_chemical_formula_weight 754.94
_space_group_crystal_system triclinic
_space_group_IT_number 2
_space_group_name_Hall '-P 1'
_space_group_name_H-M_alt 'P -1'
_symmetry_space_group_name_Hall '-P 1'
_symmetry_space_group_name_H-M 'P -1'
_atom_sites_solution_hydrogens geom
_audit_creation_method SHELXL-2014/7
_audit_update_record
;
2017-09-05 deposited with the CCDC.
2017-11-01 downloaded from the CCDC.
;
_cell_angle_alpha 100.342(2)
_cell_angle_beta 104.409(2)
_cell_angle_gamma 110.565(2)
_cell_formula_units_Z 2
_cell_length_a 10.7604(2)
_cell_length_b 12.9388(4)
_cell_length_c 18.3755(6)
_cell_measurement_reflns_used 57404
_cell_measurement_temperature 100(2)
_cell_measurement_theta_max 76.0060
_cell_measurement_theta_min 3.8070
_cell_volume 2217.19(12)
_computing_cell_refinement 'CrysAlisPro 1.171.38.43 (Rigaku OD, 2015)'
_computing_data_collection 'CrysAlisPro 1.171.38.43 (Rigaku OD, 2015)'
_computing_data_reduction 'CrysAlisPro 1.171.38.43 (Rigaku OD, 2015)'
_computing_publication_material
;
 WinGX v2014.1 (L. J. Farrugia, J. Appl. Cryst., 2012, 45, 849-854.)
;
_computing_structure_refinement
;
 SHELXL-2014/7 (G. M. Sheldrick, Acta Cryst. (2008), A64, 112-122)'
;
_computing_structure_solution
;
 SHELXS-2014/7 (G. M. Sheldrick, Acta Cryst., 2008, A64, 112--122)
;
_diffrn_ambient_temperature 100(2)
_diffrn_detector_area_resol_mean 10.3543
_diffrn_measured_fraction_theta_full 1.000
_diffrn_measured_fraction_theta_max 0.996
_diffrn_measurement_device_type 'Oxford Diffraction Xcalibur, Atlas, Nova'
_diffrn_measurement_method '\w scan'
_diffrn_radiation_type CuK\a
_diffrn_radiation_wavelength 1.54184
_diffrn_reflns_av_R_equivalents 0.0375
_diffrn_reflns_av_unetI/netI 0.0166
_diffrn_reflns_Laue_measured_fraction_full 1.000
_diffrn_reflns_Laue_measured_fraction_max 0.996
_diffrn_reflns_limit_h_max 13
_diffrn_reflns_limit_h_min -13
_diffrn_reflns_limit_k_max 16
_diffrn_reflns_limit_k_min -16
_diffrn_reflns_limit_l_max 23
_diffrn_reflns_limit_l_min -23
_diffrn_reflns_number 94739
_diffrn_reflns_point_group_measured_fraction_full 1.000
_diffrn_reflns_point_group_measured_fraction_max 0.996
_diffrn_reflns_theta_full 67.684
_diffrn_reflns_theta_max 76.107
_diffrn_reflns_theta_min 3.818
_diffrn_source 'micro-focus sealed X-ray tube'
_diffrn_source_type 'Nova (Cu) X-ray Source'
_exptl_absorpt_coefficient_mu 1.155
_exptl_absorpt_correction_T_max 0.938
_exptl_absorpt_correction_T_min 0.889
_exptl_absorpt_correction_type gaussian
_exptl_absorpt_process_details
;
CrysAlisPro 1.171.38.43 (Rigaku Oxford Diffraction, 2015)
Numerical absorption correction based on gaussian integration over
            a multifaceted crystal model
Empirical absorption correction using spherical harmonics,
 implemented in SCALE3 ABSPACK scaling algorithm.
;
_exptl_crystal_colour red
_exptl_crystal_density_diffrn 1.131
_exptl_crystal_description block
_exptl_crystal_F_000 812
_exptl_crystal_size_max 0.240
_exptl_crystal_size_mid 0.200
_exptl_crystal_size_min 0.140
_refine_diff_density_max 0.209
_refine_diff_density_min -0.363
_refine_diff_density_rms 0.045
_refine_ls_extinction_method none
_refine_ls_goodness_of_fit_ref 1.036
_refine_ls_hydrogen_treatment mixed
_refine_ls_matrix_type full
_refine_ls_number_parameters 501
_refine_ls_number_reflns 9240
_refine_ls_number_restraints 0
_refine_ls_restrained_S_all 1.036
_refine_ls_R_factor_all 0.0386
_refine_ls_R_factor_gt 0.0362
_refine_ls_shift/su_max 0.001
_refine_ls_shift/su_mean 0.000
_refine_ls_structure_factor_coef Fsqd
_refine_ls_weighting_details 'w=1/[\s^2^(Fo^2^)+(0.0542P)^2^+0.6620P] where P=(Fo^2^+2Fc^2^)/3'
_refine_ls_weighting_scheme calc
_refine_ls_wR_factor_gt 0.0948
_refine_ls_wR_factor_ref 0.0971
_reflns_Friedel_coverage 0.000
_reflns_number_gt 8583
_reflns_number_total 9240
_reflns_threshold_expression 'I > 2\s(I)'
_cod_data_source_file c7dt03436a2.cif
_cod_data_source_block ad017db
_cod_original_cell_volume 2217.19(11)
_cod_database_code 7044624
_shelx_shelxl_version_number 2014/7
_shelx_space_group_comment
;
The symmetry employed for this shelxl refinement is uniquely defined
by the following loop, which should always be used as a source of
symmetry information in preference to the above space-group names.
They are only intended as comments.
;
_shelx_estimated_absorpt_t_min 0.769
_shelx_estimated_absorpt_t_max 0.855
_oxdiff_exptl_absorpt_empirical_full_min 0.749
_oxdiff_exptl_absorpt_empirical_full_max 1.494
_oxdiff_exptl_absorpt_empirical_details
;
Empirical correction (ABSPACK) includes:
- Absorption correction using spherical harmonics
- Frame scaling
;

loop_
_space_group_symop_operation_xyz
'x, y, z'
'-x, -y, -z'

loop_
_atom_site_label
_atom_site_type_symbol
_atom_site_fract_x
_atom_site_fract_y
_atom_site_fract_z
_atom_site_U_iso_or_equiv
_atom_site_adp_type
_atom_site_occupancy
_atom_site_site_symmetry_order
_atom_site_calc_flag
_atom_site_refinement_flags_posn
_atom_site_refinement_flags_adp
_atom_site_refinement_flags_occupancy
C1 C 0.31018(11) 0.38222(9) 0.21936(6) 0.0181(2) Uani 1 1 d . . .
C2 C 0.07353(12) 0.26681(10) 0.16095(7) 0.0233(2) Uani 1 1 d . . .
H2 H -0.0122 0.2011 0.1315 0.028 Uiso 1 1 calc R U .
C3 C 0.08645(12) 0.37122(10) 0.19794(7) 0.0248(2) Uani 1 1 d . . .
H3 H 0.0112 0.3929 0.1992 0.030 Uiso 1 1 calc R U .
C4 C 0.76516(11) 0.62903(9) 0.31794(6) 0.0197(2) Uani 1 1 d . . .
C5 C 0.99250(12) 0.75956(10) 0.34843(7) 0.0262(2) Uani 1 1 d . . .
H5 H 1.0742 0.8305 0.3675 0.031 Uiso 1 1 calc R U .
C6 C 0.98404(12) 0.65601(10) 0.31299(7) 0.0265(2) Uani 1 1 d . . .
H6 H 1.0586 0.6403 0.3022 0.032 Uiso 1 1 calc R U .
C11 C 0.27914(11) 0.56510(9) 0.26814(6) 0.0204(2) Uani 1 1 d . . .
C12 C 0.32341(11) 0.61077(9) 0.35003(7) 0.0217(2) Uani 1 1 d . . .
C13 C 0.36733(13) 0.72954(10) 0.38030(7) 0.0274(2) Uani 1 1 d . . .
H13 H 0.3985 0.7633 0.4356 0.033 Uiso 1 1 calc R U .
C14 C 0.36620(14) 0.79889(10) 0.33124(8) 0.0334(3) Uani 1 1 d . . .
H14 H 0.3962 0.8795 0.3530 0.040 Uiso 1 1 calc R U .
C15 C 0.32167(15) 0.75156(11) 0.25063(8) 0.0331(3) Uani 1 1 d . . .
H15 H 0.3215 0.8003 0.2176 0.040 Uiso 1 1 calc R U .
C16 C 0.27706(12) 0.63348(10) 0.21697(7) 0.0253(2) Uani 1 1 d . . .
C21 C 0.24086(11) 0.17977(9) 0.14115(6) 0.0205(2) Uani 1 1 d . . .
C22 C 0.25910(12) 0.10583(10) 0.18585(7) 0.0254(2) Uani 1 1 d . . .
C23 C 0.28322(15) 0.01286(11) 0.15104(8) 0.0346(3) Uani 1 1 d . . .
H23 H 0.2953 -0.0394 0.1795 0.042 Uiso 1 1 calc R U .
C24 C 0.28983(15) -0.00456(11) 0.07586(9) 0.0373(3) Uani 1 1 d . . .
H24 H 0.3047 -0.0691 0.0530 0.045 Uiso 1 1 calc R U .
C25 C 0.27490(14) 0.07132(11) 0.03387(8) 0.0328(3) Uani 1 1 d . . .
H25 H 0.2811 0.0590 -0.0174 0.039 Uiso 1 1 calc R U .
C26 C 0.25082(12) 0.16609(10) 0.06581(7) 0.0247(2) Uani 1 1 d . . .
C31 C 0.81960(11) 0.83385(9) 0.37976(7) 0.0218(2) Uani 1 1 d . . .
C32 C 0.82692(12) 0.86285(9) 0.45800(7) 0.0243(2) Uani 1 1 d . . .
C33 C 0.78330(13) 0.94855(10) 0.48245(7) 0.0269(2) Uani 1 1 d . . .
H33 H 0.7869 0.9695 0.5355 0.032 Uiso 1 1 calc R U .
C34 C 0.73466(13) 1.00422(10) 0.43150(7) 0.0278(2) Uani 1 1 d . . .
C35 C 0.72807(13) 0.97192(10) 0.35365(7) 0.0277(2) Uani 1 1 d . . .
H35 H 0.6950 1.0096 0.3184 0.033 Uiso 1 1 calc R U .
C36 C 0.76874(12) 0.88588(9) 0.32616(7) 0.0247(2) Uani 1 1 d . . .
C37 C 0.87715(15) 0.80220(11) 0.51362(7) 0.0326(3) Uani 1 1 d . . .
H37A H 0.9280 0.7624 0.4918 0.049 Uiso 0.5 1 calc R U P
H37B H 0.7959 0.7458 0.5209 0.049 Uiso 0.5 1 calc R U P
H37C H 0.9403 0.8590 0.5644 0.049 Uiso 0.5 1 calc R U P
H37D H 0.8481 0.8157 0.5596 0.049 Uiso 0.5 1 calc R U P
H37E H 0.9802 0.8323 0.5305 0.049 Uiso 0.5 1 calc R U P
H37F H 0.8359 0.7191 0.4870 0.049 Uiso 0.5 1 calc R U P
C38 C 0.68879(16) 1.09711(12) 0.45996(9) 0.0382(3) Uani 1 1 d . . .
H38A H 0.6240 1.0693 0.4884 0.057 Uiso 1 1 calc R U .
H38B H 0.6409 1.1159 0.4148 0.057 Uiso 1 1 calc R U .
H38C H 0.7717 1.1664 0.4952 0.057 Uiso 1 1 calc R U .
C39 C 0.75234(15) 0.84549(11) 0.24084(7) 0.0321(3) Uani 1 1 d . . .
H39A H 0.6793 0.7663 0.2172 0.048 Uiso 1 1 calc R U .
H39B H 0.8421 0.8474 0.2366 0.048 Uiso 1 1 calc R U .
H39C H 0.7250 0.8964 0.2132 0.048 Uiso 1 1 calc R U .
C41 C 0.79902(11) 0.45516(9) 0.25694(6) 0.0191(2) Uani 1 1 d . . .
C42 C 0.79104(12) 0.37869(10) 0.30223(7) 0.0225(2) Uani 1 1 d . . .
C43 C 0.74896(13) 0.26286(10) 0.26334(8) 0.0282(2) Uani 1 1 d . . .
H43 H 0.7437 0.2094 0.2930 0.034 Uiso 1 1 calc R U .
C44 C 0.71444(13) 0.22323(10) 0.18248(8) 0.0300(3) Uani 1 1 d . . .
C45 C 0.72139(12) 0.30159(11) 0.13931(7) 0.0282(2) Uani 1 1 d . . .
H45 H 0.6965 0.2749 0.0838 0.034 Uiso 1 1 calc R U .
C46 C 0.76415(12) 0.41870(10) 0.17553(6) 0.0233(2) Uani 1 1 d . . .
C47 C 0.81895(14) 0.41885(11) 0.38898(7) 0.0301(3) Uani 1 1 d . . .
H47A H 0.9030 0.4921 0.4127 0.045 Uiso 1 1 calc R U .
H47B H 0.8344 0.3608 0.4131 0.045 Uiso 1 1 calc R U .
H47C H 0.7376 0.4299 0.3977 0.045 Uiso 1 1 calc R U .
C48 C 0.67122(17) 0.09687(12) 0.14271(10) 0.0451(4) Uani 1 1 d . . .
H48A H 0.6285 0.0800 0.0858 0.068 Uiso 1 1 calc R U .
H48B H 0.6026 0.0491 0.1628 0.068 Uiso 1 1 calc R U .
H48C H 0.7545 0.0797 0.1537 0.068 Uiso 1 1 calc R U .
C49 C 0.76605(15) 0.50304(12) 0.12893(8) 0.0355(3) Uani 1 1 d . . .
H49A H 0.6953 0.5326 0.1339 0.053 Uiso 1 1 calc R U .
H49B H 0.7443 0.4642 0.0735 0.053 Uiso 1 1 calc R U .
H49C H 0.8597 0.5674 0.1490 0.053 Uiso 1 1 calc R U .
C121 C 0.32332(13) 0.53438(10) 0.40403(7) 0.0252(2) Uani 1 1 d . . .
H121 H 0.3516 0.4733 0.3816 0.030 Uiso 1 1 calc R U .
C122 C 0.42696(14) 0.60062(12) 0.48760(7) 0.0338(3) Uani 1 1 d . . .
H12A H 0.5219 0.6395 0.4858 0.051 Uiso 1 1 calc R U .
H12B H 0.4271 0.5466 0.5187 0.051 Uiso 1 1 calc R U .
H12C H 0.3983 0.6582 0.5118 0.051 Uiso 1 1 calc R U .
C123 C 0.17439(14) 0.47445(12) 0.40656(8) 0.0347(3) Uani 1 1 d . . .
H12D H 0.1436 0.5328 0.4273 0.052 Uiso 1 1 calc R U .
H12E H 0.1750 0.4243 0.4407 0.052 Uiso 1 1 calc R U .
H12F H 0.1093 0.4279 0.3534 0.052 Uiso 1 1 calc R U .
C161 C 0.23921(14) 0.58386(11) 0.12889(7) 0.0305(3) Uani 1 1 d . . .
H161 H 0.1802 0.4990 0.1144 0.037 Uiso 1 1 calc R U .
C162 C 0.37350(17) 0.59972(16) 0.10946(8) 0.0451(4) Uani 1 1 d . . .
H16A H 0.4297 0.6821 0.1190 0.068 Uiso 1 1 calc R U .
H16B H 0.3484 0.5584 0.0541 0.068 Uiso 1 1 calc R U .
H16C H 0.4286 0.5689 0.1429 0.068 Uiso 1 1 calc R U .
C163 C 0.15355(18) 0.63573(16) 0.08036(9) 0.0474(4) Uani 1 1 d . . .
H16D H 0.0709 0.6286 0.0960 0.071 Uiso 1 1 calc R U .
H16E H 0.1225 0.5944 0.0244 0.071 Uiso 1 1 calc R U .
H16F H 0.2123 0.7175 0.0895 0.071 Uiso 1 1 calc R U .
C221 C 0.25028(14) 0.12381(10) 0.26794(7) 0.0302(3) Uani 1 1 d . . .
H221 H 0.2473 0.2006 0.2845 0.036 Uiso 1 1 calc R U .
C222 C 0.37991(18) 0.12572(13) 0.32698(9) 0.0454(4) Uani 1 1 d . . .
H22A H 0.3829 0.0500 0.3134 0.068 Uiso 1 1 calc R U .
H22B H 0.3746 0.1434 0.3800 0.068 Uiso 1 1 calc R U .
H22C H 0.4654 0.1850 0.3254 0.068 Uiso 1 1 calc R U .
C223 C 0.11347(17) 0.03124(13) 0.26696(8) 0.0448(4) Uani 1 1 d . . .
H22D H 0.0327 0.0341 0.2297 0.067 Uiso 1 1 calc R U .
H22E H 0.1065 0.0455 0.3197 0.067 Uiso 1 1 calc R U .
H22F H 0.1137 -0.0451 0.2508 0.067 Uiso 1 1 calc R U .
C261 C 0.23734(14) 0.24976(11) 0.01934(7) 0.0297(3) Uani 1 1 d . . .
H261 H 0.2291 0.3145 0.0538 0.036 Uiso 1 1 calc R U .
C262 C 0.36807(16) 0.30119(14) -0.00328(9) 0.0421(3) Uani 1 1 d . . .
H26A H 0.4522 0.3369 0.0441 0.063 Uiso 1 1 calc R U .
H26B H 0.3602 0.3597 -0.0291 0.063 Uiso 1 1 calc R U .
H26C H 0.3758 0.2399 -0.0394 0.063 Uiso 1 1 calc R U .
C263 C 0.10418(18) 0.19173(17) -0.05351(10) 0.0526(4) Uani 1 1 d . . .
H26D H 0.1084 0.1265 -0.0877 0.079 Uiso 1 1 calc R U .
H26E H 0.0977 0.2477 -0.0822 0.079 Uiso 1 1 calc R U .
H26F H 0.0211 0.1639 -0.0374 0.079 Uiso 1 1 calc R U .
N1 N 0.23031(10) 0.44255(8) 0.23431(5) 0.02003(18) Uani 1 1 d . . .
N2 N 0.20869(9) 0.27254(7) 0.17375(5) 0.01940(18) Uani 1 1 d . . .
N3 N 0.86039(10) 0.74408(8) 0.35207(6) 0.02271(19) Uani 1 1 d . . .
N4 N 0.84562(10) 0.57542(8) 0.29477(5) 0.02075(18) Uani 1 1 d . . .
P1 P 0.48845(3) 0.40754(2) 0.24463(2) 0.02155(8) Uani 1 1 d . . .
P2 P 0.59115(3) 0.58865(2) 0.31627(2) 0.02354(8) Uani 1 1 d . . .

loop_
_atom_site_aniso_label
_atom_site_aniso_U_11
_atom_site_aniso_U_22
_atom_site_aniso_U_33
_atom_site_aniso_U_23
_atom_site_aniso_U_13
_atom_site_aniso_U_12
C1 0.0182(5) 0.0167(5) 0.0191(5) 0.0040(4) 0.0071(4) 0.0068(4)
C2 0.0154(5) 0.0233(5) 0.0268(5) 0.0037(4) 0.0056(4) 0.0058(4)
C3 0.0165(5) 0.0252(5) 0.0316(6) 0.0049(4) 0.0080(4) 0.0090(4)
C4 0.0185(5) 0.0169(5) 0.0217(5) 0.0021(4) 0.0069(4) 0.0067(4)
C5 0.0170(5) 0.0214(5) 0.0358(6) 0.0044(4) 0.0094(5) 0.0047(4)
C6 0.0170(5) 0.0240(5) 0.0373(6) 0.0055(5) 0.0112(5) 0.0075(4)
C11 0.0174(5) 0.0182(5) 0.0270(5) 0.0047(4) 0.0094(4) 0.0087(4)
C12 0.0175(5) 0.0225(5) 0.0276(5) 0.0051(4) 0.0106(4) 0.0103(4)
C13 0.0253(6) 0.0242(5) 0.0315(6) 0.0009(5) 0.0116(5) 0.0110(5)
C14 0.0354(7) 0.0192(5) 0.0456(7) 0.0047(5) 0.0163(6) 0.0121(5)
C15 0.0382(7) 0.0243(6) 0.0435(7) 0.0155(5) 0.0175(6) 0.0152(5)
C16 0.0237(6) 0.0254(5) 0.0309(6) 0.0101(5) 0.0121(5) 0.0118(5)
C21 0.0161(5) 0.0156(5) 0.0244(5) 0.0008(4) 0.0054(4) 0.0042(4)
C22 0.0224(5) 0.0197(5) 0.0289(6) 0.0048(4) 0.0063(4) 0.0057(4)
C23 0.0376(7) 0.0217(6) 0.0454(7) 0.0098(5) 0.0130(6) 0.0139(5)
C24 0.0399(7) 0.0231(6) 0.0498(8) 0.0020(5) 0.0198(6) 0.0152(5)
C25 0.0354(7) 0.0263(6) 0.0347(6) 0.0002(5) 0.0172(5) 0.0109(5)
C26 0.0221(5) 0.0225(5) 0.0254(5) 0.0018(4) 0.0081(4) 0.0074(4)
C31 0.0174(5) 0.0154(5) 0.0283(5) 0.0014(4) 0.0074(4) 0.0046(4)
C32 0.0214(5) 0.0193(5) 0.0265(5) 0.0028(4) 0.0058(4) 0.0056(4)
C33 0.0269(6) 0.0225(5) 0.0254(5) -0.0003(4) 0.0079(5) 0.0079(5)
C34 0.0244(6) 0.0197(5) 0.0334(6) -0.0002(4) 0.0071(5) 0.0083(4)
C35 0.0279(6) 0.0206(5) 0.0316(6) 0.0061(4) 0.0067(5) 0.0099(5)
C36 0.0232(5) 0.0194(5) 0.0273(6) 0.0041(4) 0.0088(4) 0.0053(4)
C37 0.0367(7) 0.0293(6) 0.0299(6) 0.0077(5) 0.0078(5) 0.0143(5)
C38 0.0393(7) 0.0296(6) 0.0427(7) -0.0009(5) 0.0093(6) 0.0199(6)
C39 0.0385(7) 0.0283(6) 0.0284(6) 0.0072(5) 0.0130(5) 0.0120(5)
C41 0.0155(5) 0.0182(5) 0.0235(5) 0.0031(4) 0.0075(4) 0.0077(4)
C42 0.0197(5) 0.0239(5) 0.0265(5) 0.0074(4) 0.0098(4) 0.0106(4)
C43 0.0270(6) 0.0218(5) 0.0400(7) 0.0102(5) 0.0142(5) 0.0124(5)
C44 0.0226(6) 0.0230(6) 0.0410(7) -0.0007(5) 0.0116(5) 0.0102(5)
C45 0.0222(6) 0.0328(6) 0.0247(5) -0.0026(5) 0.0071(4) 0.0119(5)
C46 0.0192(5) 0.0288(6) 0.0234(5) 0.0057(4) 0.0084(4) 0.0115(4)
C47 0.0331(7) 0.0360(6) 0.0261(6) 0.0118(5) 0.0131(5) 0.0163(5)
C48 0.0395(8) 0.0256(6) 0.0621(9) -0.0055(6) 0.0180(7) 0.0127(6)
C49 0.0388(7) 0.0429(7) 0.0283(6) 0.0158(5) 0.0118(5) 0.0179(6)
C121 0.0254(6) 0.0292(6) 0.0246(5) 0.0073(4) 0.0104(4) 0.0143(5)
C122 0.0319(7) 0.0450(7) 0.0259(6) 0.0071(5) 0.0102(5) 0.0190(6)
C123 0.0312(7) 0.0405(7) 0.0349(6) 0.0176(6) 0.0148(5) 0.0120(6)
C161 0.0327(7) 0.0328(6) 0.0284(6) 0.0124(5) 0.0111(5) 0.0140(5)
C162 0.0430(8) 0.0731(11) 0.0292(6) 0.0172(7) 0.0161(6) 0.0315(8)
C163 0.0465(9) 0.0635(10) 0.0404(8) 0.0217(7) 0.0106(7) 0.0318(8)
C221 0.0342(7) 0.0231(5) 0.0267(6) 0.0075(4) 0.0065(5) 0.0071(5)
C222 0.0488(9) 0.0398(8) 0.0368(7) 0.0132(6) -0.0003(6) 0.0154(7)
C223 0.0471(9) 0.0402(8) 0.0314(7) 0.0086(6) 0.0152(6) 0.0003(7)
C261 0.0330(7) 0.0333(6) 0.0251(5) 0.0082(5) 0.0117(5) 0.0152(5)
C262 0.0397(8) 0.0467(8) 0.0465(8) 0.0237(7) 0.0204(6) 0.0165(7)
C263 0.0380(8) 0.0677(11) 0.0424(8) 0.0217(8) 0.0029(7) 0.0159(8)
N1 0.0166(4) 0.0178(4) 0.0252(4) 0.0034(3) 0.0077(4) 0.0077(4)
N2 0.0159(4) 0.0173(4) 0.0221(4) 0.0020(3) 0.0060(3) 0.0059(3)
N3 0.0173(4) 0.0164(4) 0.0305(5) 0.0014(4) 0.0085(4) 0.0050(4)
N4 0.0165(4) 0.0180(4) 0.0270(4) 0.0033(3) 0.0084(4) 0.0072(4)
P1 0.01499(13) 0.01669(13) 0.02923(15) 0.00064(10) 0.00630(11) 0.00618(10)
P2 0.01607(14) 0.01819(14) 0.03165(15) -0.00153(11) 0.00951(11) 0.00514(11)

loop_
_atom_type_symbol
_atom_type_description
_atom_type_scat_dispersion_real
_atom_type_scat_dispersion_imag
_atom_type_scat_source
C C 0.0181 0.0091 'International Tables Vol C Tables 4.2.6.8 and 6.1.1.4'
H H 0.0000 0.0000 'International Tables Vol C Tables 4.2.6.8 and 6.1.1.4'
N N 0.0311 0.0180 'International Tables Vol C Tables 4.2.6.8 and 6.1.1.4'
P P 0.2955 0.4335 'International Tables Vol C Tables 4.2.6.8 and 6.1.1.4'

loop_
_exptl_crystal_face_index_h
_exptl_crystal_face_index_k
_exptl_crystal_face_index_l
_exptl_crystal_face_perp_dist
0 -7 0 0.0723
0 7 0 0.0678
6 0 -3 0.1175
-6 -1 3 0.0691
0 -3 12 0.1135
1 3 -12 0.0876
5 0 2 0.1078
6 2 -4 0.1106
-6 -1 1 0.0518
-2 2 -10 0.0767
-7 1 3 0.0695
0 -7 8 0.0786
0 7 -8 0.0718
-6 4 -2 0.0535
5 -1 -10 0.1449
5 2 2 0.0902
0 3 9 0.1140

loop_
_geom_angle_atom_site_label_1
_geom_angle_atom_site_label_2
_geom_angle_atom_site_label_3
_geom_angle
N1 C1 N2 103.30(9)
N1 C1 P1 137.86(8)
N2 C1 P1 118.79(7)
C3 C2 N2 107.26(10)
C2 C3 N1 107.93(10)
N4 C4 N3 103.55(9)
N4 C4 P2 137.36(8)
N3 C4 P2 119.08(8)
C6 C5 N3 107.47(10)
C5 C6 N4 107.55(10)
C12 C11 C16 122.78(10)
C12 C11 N1 119.14(9)
C16 C11 N1 118.07(10)
C13 C12 C11 117.32(10)
C13 C12 C121 121.05(10)
C11 C12 C121 121.63(10)
C14 C13 C12 121.10(11)
C13 C14 C15 120.40(11)
C14 C15 C16 121.10(11)
C15 C16 C11 117.30(11)
C15 C16 C161 120.59(11)
C11 C16 C161 121.93(10)
C26 C21 C22 122.89(10)
C26 C21 N2 118.69(10)
C22 C21 N2 118.42(10)
C23 C22 C21 117.14(11)
C23 C22 C221 121.02(11)
C21 C22 C221 121.83(10)
C24 C23 C22 121.20(12)
C25 C24 C23 120.42(11)
C24 C25 C26 120.89(12)
C25 C26 C21 117.41(11)
C25 C26 C261 120.12(11)
C21 C26 C261 122.46(10)
C32 C31 C36 122.46(10)
C32 C31 N3 119.06(10)
C36 C31 N3 118.42(10)
C31 C32 C33 117.55(11)
C31 C32 C37 121.27(10)
C33 C32 C37 121.17(11)
C34 C33 C32 121.89(11)
C33 C34 C35 118.65(10)
C33 C34 C38 120.57(11)
C35 C34 C38 120.78(11)
C36 C35 C34 121.62(11)
C35 C36 C31 117.80(11)
C35 C36 C39 121.54(11)
C31 C36 C39 120.60(10)
C46 C41 C42 122.29(10)
C46 C41 N4 118.30(10)
C42 C41 N4 119.41(9)
C43 C42 C41 117.56(10)
C43 C42 C47 121.23(10)
C41 C42 C47 121.12(10)
C44 C43 C42 121.93(11)
C43 C44 C45 118.80(11)
C43 C44 C48 120.21(12)
C45 C44 C48 120.99(12)
C44 C45 C46 121.50(11)
C41 C46 C45 117.91(10)
C41 C46 C49 120.24(10)
C45 C46 C49 121.78(11)
C12 C121 C122 112.96(10)
C12 C121 C123 110.06(10)
C122 C121 C123 109.64(10)
C16 C161 C162 109.55(11)
C16 C161 C163 112.96(11)
C162 C161 C163 110.97(12)
C22 C221 C222 111.43(12)
C22 C221 C223 109.94(10)
C222 C221 C223 111.72(12)
C26 C261 C262 111.19(11)
C26 C261 C263 111.15(11)
C262 C261 C263 110.81(12)
C1 N1 C3 110.28(9)
C1 N1 C11 127.63(9)
C3 N1 C11 121.07(9)
C2 N2 C1 111.23(9)
C2 N2 C21 124.72(9)
C1 N2 C21 123.98(9)
C5 N3 C4 110.94(9)
C5 N3 C31 125.95(9)
C4 N3 C31 122.85(9)
C4 N4 C6 110.49(9)
C4 N4 C41 126.75(9)
C6 N4 C41 122.75(9)
C1 P1 P2 101.50(4)
C4 P2 P1 102.54(4)

loop_
_geom_bond_atom_site_label_1
_geom_bond_atom_site_label_2
_geom_bond_distance
C1 N1 1.3912(13)
C1 N2 1.3919(13)
C1 P1 1.7502(11)
C2 C3 1.3409(16)
C2 N2 1.3870(14)
C3 N1 1.3981(14)
C4 N4 1.3826(13)
C4 N3 1.3902(13)
C4 P2 1.7488(11)
C5 C6 1.3412(16)
C5 N3 1.3848(15)
C6 N4 1.3976(14)
C11 C12 1.4024(15)
C11 C16 1.4034(16)
C11 N1 1.4405(13)
C12 C13 1.3951(15)
C12 C121 1.5211(15)
C13 C14 1.3822(18)
C14 C15 1.3835(19)
C15 C16 1.3945(17)
C16 C161 1.5208(16)
C21 C26 1.3996(16)
C21 C22 1.4009(16)
C21 N2 1.4341(13)
C22 C23 1.3961(17)
C22 C221 1.5162(17)
C23 C24 1.383(2)
C24 C25 1.381(2)
C25 C26 1.3985(16)
C26 C261 1.5174(16)
C31 C32 1.3939(16)
C31 C36 1.3969(16)
C31 N3 1.4345(13)
C32 C33 1.3941(16)
C32 C37 1.5045(16)
C33 C34 1.3902(17)
C34 C35 1.3929(17)
C34 C38 1.5103(16)
C35 C36 1.3915(16)
C36 C39 1.5053(16)
C41 C46 1.3943(15)
C41 C42 1.3967(15)
C41 N4 1.4302(13)
C42 C43 1.3927(16)
C42 C47 1.5019(16)
C43 C44 1.3881(18)
C44 C45 1.3885(19)
C44 C48 1.5135(16)
C45 C46 1.3952(16)
C46 C49 1.5010(16)
C121 C122 1.5298(17)
C121 C123 1.5325(17)
C161 C162 1.5273(19)
C161 C163 1.5282(18)
C221 C222 1.5285(19)
C221 C223 1.5305(19)
C261 C262 1.5255(19)
C261 C263 1.5289(19)
P1 P2 2.1897(4)

loop_
_geom_torsion_atom_site_label_1
_geom_torsion_atom_site_label_2
_geom_torsion_atom_site_label_3
_geom_torsion_atom_site_label_4
_geom_torsion
N2 C2 C3 N1 -0.22(13)
N3 C5 C6 N4 -0.25(14)
C16 C11 C12 C13 -0.32(16)
N1 C11 C12 C13 -178.79(10)
C16 C11 C12 C121 179.45(10)
N1 C11 C12 C121 0.98(15)
C11 C12 C13 C14 0.39(17)
C121 C12 C13 C14 -179.38(11)
C12 C13 C14 C15 -0.2(2)
C13 C14 C15 C16 0.0(2)
C14 C15 C16 C11 0.06(19)
C14 C15 C16 C161 -175.22(12)
C12 C11 C16 C15 0.10(17)
N1 C11 C16 C15 178.58(10)
C12 C11 C16 C161 175.32(11)
N1 C11 C16 C161 -6.20(16)
C26 C21 C22 C23 -2.30(17)
N2 C21 C22 C23 176.83(10)
C26 C21 C22 C221 178.92(11)
N2 C21 C22 C221 -1.96(16)
C21 C22 C23 C24 0.50(19)
C221 C22 C23 C24 179.29(12)
C22 C23 C24 C25 1.1(2)
C23 C24 C25 C26 -0.9(2)
C24 C25 C26 C21 -0.76(19)
C24 C25 C26 C261 178.89(12)
C22 C21 C26 C25 2.43(17)
N2 C21 C26 C25 -176.69(10)
C22 C21 C26 C261 -177.21(11)
N2 C21 C26 C261 3.67(16)
C36 C31 C32 C33 -1.04(17)
N3 C31 C32 C33 -178.50(10)
C36 C31 C32 C37 177.70(11)
N3 C31 C32 C37 0.24(17)
C31 C32 C33 C34 -0.29(18)
C37 C32 C33 C34 -179.04(12)
C32 C33 C34 C35 0.78(18)
C32 C33 C34 C38 -179.72(12)
C33 C34 C35 C36 0.03(18)
C38 C34 C35 C36 -179.46(12)
C34 C35 C36 C31 -1.28(18)
C34 C35 C36 C39 175.79(11)
C32 C31 C36 C35 1.81(17)
N3 C31 C36 C35 179.29(10)
C32 C31 C36 C39 -175.29(11)
N3 C31 C36 C39 2.18(16)
C46 C41 C42 C43 1.19(16)
N4 C41 C42 C43 -178.24(10)
C46 C41 C42 C47 -175.45(10)
N4 C41 C42 C47 5.12(16)
C41 C42 C43 C44 -0.65(17)
C47 C42 C43 C44 175.99(11)
C42 C43 C44 C45 -0.41(18)
C42 C43 C44 C48 179.12(12)
C43 C44 C45 C46 1.00(18)
C48 C44 C45 C46 -178.53(12)
C42 C41 C46 C45 -0.64(16)
N4 C41 C46 C45 178.79(10)
C42 C41 C46 C49 176.29(11)
N4 C41 C46 C49 -4.27(16)
C44 C45 C46 C41 -0.48(17)
C44 C45 C46 C49 -177.37(11)
C13 C12 C121 C122 -23.88(15)
C11 C12 C121 C122 156.35(10)
C13 C12 C121 C123 99.03(13)
C11 C12 C121 C123 -80.73(13)
C15 C16 C161 C162 82.20(15)
C11 C16 C161 C162 -92.86(14)
C15 C16 C161 C163 -42.06(17)
C11 C16 C161 C163 142.88(13)
C23 C22 C221 C222 53.35(16)
C21 C22 C221 C222 -127.91(12)
C23 C22 C221 C223 -71.07(16)
C21 C22 C221 C223 107.67(14)
C25 C26 C261 C262 -57.05(16)
C21 C26 C261 C262 122.58(13)
C25 C26 C261 C263 66.90(16)
C21 C26 C261 C263 -113.47(14)
N2 C1 N1 C3 -0.68(11)
P1 C1 N1 C3 -177.98(10)
N2 C1 N1 C11 -169.11(10)
P1 C1 N1 C11 13.60(18)
C2 C3 N1 C1 0.59(13)
C2 C3 N1 C11 169.89(10)
C12 C11 N1 C1 -89.25(13)
C16 C11 N1 C1 92.21(13)
C12 C11 N1 C3 103.44(12)
C16 C11 N1 C3 -75.10(13)
C3 C2 N2 C1 -0.22(13)
C3 C2 N2 C21 -177.25(10)
N1 C1 N2 C2 0.55(11)
P1 C1 N2 C2 178.48(8)
N1 C1 N2 C21 177.61(9)
P1 C1 N2 C21 -4.46(14)
C26 C21 N2 C2 85.68(14)
C22 C21 N2 C2 -93.48(13)
C26 C21 N2 C1 -90.98(13)
C22 C21 N2 C1 89.86(13)
C6 C5 N3 C4 -0.46(14)
C6 C5 N3 C31 -174.70(11)
N4 C4 N3 C5 0.97(12)
P2 C4 N3 C5 179.62(8)
N4 C4 N3 C31 175.42(10)
P2 C4 N3 C31 -5.93(14)
C32 C31 N3 C5 -94.45(14)
C36 C31 N3 C5 87.99(14)
C32 C31 N3 C4 91.96(13)
C36 C31 N3 C4 -85.61(14)
N3 C4 N4 C6 -1.12(12)
P2 C4 N4 C6 -179.38(10)
N3 C4 N4 C41 179.21(10)
P2 C4 N4 C41 0.95(19)
C5 C6 N4 C4 0.89(14)
C5 C6 N4 C41 -179.42(10)
C46 C41 N4 C4 98.66(13)
C42 C41 N4 C4 -81.88(14)
C46 C41 N4 C6 -80.97(14)
C42 C41 N4 C6 98.48(13)
N1 C1 P1 P2 -1.83(12)
N2 C1 P1 P2 -178.82(7)
N4 C4 P2 P1 -8.49(13)
N3 C4 P2 P1 173.44(8)

loop_
_exptl_oxdiff_crystal_face_indexfrac_h
_exptl_oxdiff_crystal_face_indexfrac_k
_exptl_oxdiff_crystal_face_indexfrac_l
_exptl_oxdiff_crystal_face_x
_exptl_oxdiff_crystal_face_y
_exptl_oxdiff_crystal_face_z
-0.0026 -7.0073 0.0225 -0.7209 0.3441 -0.4801
0.0026 7.0073 -0.0225 0.7209 -0.3441 0.4801
5.9987 0.0102 -3.0315 -0.1479 0.0693 0.9048
-5.9990 -1.0112 3.0347 0.0449 -0.0202 -0.9734
0.0133 -2.9912 11.9944 0.4070 0.9554 -0.0806
0.9871 2.9934 -12.0003 -0.4019 -0.9102 0.2366
5.0043 0.0129 1.9680 0.1452 0.3607 0.8009
5.9982 2.0113 -4.0367 -0.0016 -0.0963 1.0316
-6.0014 -1.0132 1.0373 -0.0744 -0.1548 -0.9943
-2.0120 1.9878 -9.9819 -0.4011 -0.8620 -0.2791
-6.9987 0.9887 3.0342 0.2457 -0.1637 -0.9922
0.0070 -6.9994 8.0123 -0.2436 0.8827 -0.3967
-0.0070 6.9994 -8.0123 0.2436 -0.8827 0.3967
-6.0032 3.9890 -1.9750 0.2615 -0.6026 -0.6826
4.9895 -1.0000 -10.0135 -0.6738 -0.3980 0.6072
5.0050 2.0150 1.9616 0.3512 0.2624 0.9381
0.0119 3.0120 8.9789 0.8460 0.4585 0.2996
